data_7120496
loop_
_publ_author_name
'Biet, Thomas'
'Cauchy, Thomas'
'Sun, Qinchao'
'Ding, Jie'
'Hauser, Andreas'
'Oulevey, Patric'
'B\"urgi, Thomas'
'Jacquemin, Denis'
'Vanthuyne, Nicolas'
'Crassous, Jeanne'
'Avarvari, Narcis'

_publ_section_title
;
 Triplet state CPL active helicene-dithiolene platinum bipyridine
 complexes
;
_journal_name_full 'Chem. Commun.'
_journal_paper_doi 10.1039/C7CC05198K
_journal_year 2017
_chemical_formula_moiety 'C29 H20 Cl2 N2 Pt S2'
_chemical_formula_sum 'C29 H20 Cl2 N2 Pt S2'
_chemical_formula_weight 726.58
_chemical_name_systematic
;
 ?
;
_space_group_IT_number 15
_symmetry_cell_setting monoclinic
_symmetry_space_group_name_Hall '-C 2yc'
_symmetry_space_group_name_H-M 'C 1 2/c 1'
_atom_sites_solution_hydrogens geom
_atom_sites_solution_primary direct
_atom_sites_solution_secondary difmap
_audit_creation_method SHELXL-97
_audit_update_record
;
2017-05-15 deposited with the CCDC.
2017-07-26 downloaded from the CCDC.
;
_cell_angle_alpha 90.00
_cell_angle_beta 107.080(7)
_cell_angle_gamma 90.00
_cell_formula_units_Z 8
_cell_length_a 20.3580(7)
_cell_length_b 7.9519(14)
_cell_length_c 33.160(3)
_cell_measurement_reflns_used 6341
_cell_measurement_temperature 293(2)
_cell_measurement_theta_max 28.49
_cell_measurement_theta_min 3.96
_cell_volume 5131.3(10)
_computing_cell_refinement 'Dirax/1sq (Duisenberg & Schreurs, 1989-2000)'
_computing_data_collection KappaCCD
_computing_data_reduction 'Denzo and Scalepak'
_computing_structure_refinement 'SHELXL-97 (Sheldrick, 1997)'
_computing_structure_solution 'SHELXL-97 (Sheldrick, 1990)'
_diffrn_ambient_temperature 293(2)
_diffrn_measured_fraction_theta_full 0.974
_diffrn_measured_fraction_theta_max 0.974
_diffrn_measurement_device_type area_detector
_diffrn_measurement_method CCD
_diffrn_radiation_monochromator graphite
_diffrn_radiation_source 'fine-focus sealed tube'
_diffrn_radiation_type MoK\a
_diffrn_radiation_wavelength 0.71073
_diffrn_reflns_av_R_equivalents 0.0345
_diffrn_reflns_av_sigmaI/netI 0.0263
_diffrn_reflns_limit_h_max 27
_diffrn_reflns_limit_h_min -27
_diffrn_reflns_limit_k_max 10
_diffrn_reflns_limit_k_min -10
_diffrn_reflns_limit_l_max 43
_diffrn_reflns_limit_l_min -44
_diffrn_reflns_number 31605
_diffrn_reflns_theta_full 28.49
_diffrn_reflns_theta_max 28.49
_diffrn_reflns_theta_min 3.96
_exptl_absorpt_coefficient_mu 5.863
_exptl_absorpt_correction_T_max 0.7457
_exptl_absorpt_correction_T_min 0.2758
_exptl_absorpt_correction_type multi-scan
_exptl_absorpt_process_details sadabs
_exptl_crystal_colour red
_exptl_crystal_density_diffrn 1.881
_exptl_crystal_density_meas ?
_exptl_crystal_density_method 'not measured'
_exptl_crystal_description prism
_exptl_crystal_F_000 2816
_exptl_crystal_size_max 0.6
_exptl_crystal_size_mid 0.4
_exptl_crystal_size_min 0.2
_refine_diff_density_max 1.142
_refine_diff_density_min -0.929
_refine_diff_density_rms 0.101
_refine_ls_extinction_method none
_refine_ls_goodness_of_fit_ref 1.215
_refine_ls_hydrogen_treatment constr
_refine_ls_matrix_type full
_refine_ls_number_parameters 325
_refine_ls_number_reflns 6341
_refine_ls_number_restraints 0
_refine_ls_restrained_S_all 1.215
_refine_ls_R_factor_all 0.0483
_refine_ls_R_factor_gt 0.0336
_refine_ls_shift/su_max 0.001
_refine_ls_shift/su_mean 0.000
_refine_ls_structure_factor_coef Fsqd
_refine_ls_weighting_details 'calc w=1/[\s^2^(Fo^2^)+(0.0226P)^2^+20.4324P] where P=(Fo^2^+2Fc^2^)/3'
_refine_ls_weighting_scheme calc
_refine_ls_wR_factor_gt 0.0733
_refine_ls_wR_factor_ref 0.0793
_reflns_number_gt 5161
_reflns_number_total 6341
_reflns_threshold_expression >2sigma(I)
_cod_data_source_file c7cc05198k2.cif
_cod_data_source_block (rac)-2a
_cod_depositor_comments
;
The following automatic conversions were performed:

'_exptl_crystal_density_meas' value 'not measured' was changed to '?'
- the value is perceived as not measured.

Automatic conversion script
Id: cif_fix_values 4973 2017-02-22 13:04:09Z antanas 
;
_cod_original_sg_symbol_H-M 'C 2/c'
_cod_database_code 7120496

loop_
_symmetry_equiv_pos_as_xyz
'x, y, z'
'-x, y, -z+1/2'
'x+1/2, y+1/2, z'
'-x+1/2, y+1/2, -z+1/2'
'-x, -y, -z'
'x, -y, z-1/2'
'-x+1/2, -y+1/2, -z'
'x+1/2, -y+1/2, z-1/2'

loop_
_atom_site_label
_atom_site_type_symbol
_atom_site_fract_x
_atom_site_fract_y
_atom_site_fract_z
_atom_site_U_iso_or_equiv
_atom_site_adp_type
_atom_site_occupancy
_atom_site_symmetry_multiplicity
_atom_site_calc_flag
_atom_site_refinement_flags
Pt1 Pt 0.299032(8) 0.35022(2) 0.064598(5) 0.04174(7) Uani 1 1 d .
S1 S 0.37692(6) 0.22061(19) 0.11812(4) 0.0512(3) Uani 1 1 d .
S2 S 0.38497(6) 0.42853(18) 0.03807(4) 0.0519(3) Uani 1 1 d .
N1 N 0.21584(19) 0.2872(5) 0.08471(13) 0.0453(9) Uani 1 1 d .
N2 N 0.22075(19) 0.4612(5) 0.01871(12) 0.0440(9) Uani 1 1 d .
C1 C 0.4560(2) 0.2486(6) 0.10801(14) 0.0424(10) Uani 1 1 d .
C2 C 0.5148(2) 0.1828(6) 0.13558(14) 0.0429(10) Uani 1 1 d .
H2 H 0.5110 0.1207 0.1586 0.051 Uiso 1 1 calc R
C3 C 0.5807(2) 0.2059(6) 0.13034(15) 0.0421(10) Uani 1 1 d .
C4 C 0.6443(2) 0.1451(6) 0.15980(15) 0.0451(10) Uani 1 1 d .
C5 C 0.6509(2) 0.0902(6) 0.20274(15) 0.0461(11) Uani 1 1 d .
C6 C 0.6045(3) 0.1313(7) 0.22569(16) 0.0519(12) Uani 1 1 d .
H6 H 0.5670 0.1996 0.2130 0.062 Uiso 1 1 calc R
C7 C 0.6127(3) 0.0746(8) 0.26575(17) 0.0623(14) Uani 1 1 d .
H7 H 0.5805 0.1027 0.2795 0.075 Uiso 1 1 calc R
C8 C 0.6690(3) -0.0254(8) 0.28609(18) 0.0692(16) Uani 1 1 d .
H8 H 0.6737 -0.0677 0.3129 0.083 Uiso 1 1 calc R
C9 C 0.7165(3) -0.0596(7) 0.26619(19) 0.0652(15) Uani 1 1 d .
H9 H 0.7543 -0.1250 0.2801 0.078 Uiso 1 1 calc R
C10 C 0.7115(2) -0.0008(6) 0.22535(17) 0.0524(12) Uani 1 1 d .
C11 C 0.7659(3) -0.0184(7) 0.2073(2) 0.0632(15) Uani 1 1 d .
H11 H 0.8041 -0.0820 0.2212 0.076 Uiso 1 1 calc R
C12 C 0.7636(2) 0.0543(7) 0.17046(19) 0.0585(14) Uani 1 1 d .
H12 H 0.8019 0.0492 0.1606 0.070 Uiso 1 1 calc R
C13 C 0.7030(2) 0.1401(7) 0.14603(17) 0.0505(11) Uani 1 1 d .
C14 C 0.7026(3) 0.2166(8) 0.10717(19) 0.0596(14) Uani 1 1 d .
H14 H 0.7424 0.2137 0.0988 0.072 Uiso 1 1 calc R
C15 C 0.6464(3) 0.2927(7) 0.08216(19) 0.0584(13) Uani 1 1 d .
H15 H 0.6488 0.3499 0.0582 0.070 Uiso 1 1 calc R
C16 C 0.5829(2) 0.2861(6) 0.09233(16) 0.0459(10) Uani 1 1 d .
C17 C 0.5223(2) 0.3519(6) 0.06445(15) 0.0479(11) Uani 1 1 d .
H17 H 0.5248 0.4056 0.0400 0.057 Uiso 1 1 calc R
C18 C 0.4599(2) 0.3396(6) 0.07209(14) 0.0439(10) Uani 1 1 d .
C19 C 0.2174(3) 0.2029(7) 0.11977(17) 0.0529(12) Uani 1 1 d .
H19 H 0.2594 0.1621 0.1365 0.064 Uiso 1 1 calc R
C20 C 0.1601(3) 0.1735(7) 0.13238(19) 0.0619(14) Uani 1 1 d .
H20 H 0.1633 0.1150 0.1572 0.074 Uiso 1 1 calc R
C21 C 0.0982(3) 0.2321(9) 0.1077(2) 0.0736(17) Uani 1 1 d .
H21 H 0.0583 0.2137 0.1153 0.088 Uiso 1 1 calc R
C22 C 0.0960(3) 0.3183(9) 0.0716(2) 0.0707(17) Uani 1 1 d .
H22 H 0.0541 0.3585 0.0545 0.085 Uiso 1 1 calc R
C23 C 0.1547(2) 0.3462(7) 0.06024(16) 0.0497(11) Uani 1 1 d .
C24 C 0.1577(2) 0.4409(7) 0.02287(15) 0.0484(11) Uani 1 1 d .
C25 C 0.1003(3) 0.5089(8) -0.00643(19) 0.0676(16) Uani 1 1 d .
H25 H 0.0568 0.4919 -0.0035 0.081 Uiso 1 1 calc R
C26 C 0.1081(3) 0.6015(9) -0.03980(19) 0.0707(17) Uani 1 1 d .
H26 H 0.0703 0.6504 -0.0591 0.085 Uiso 1 1 calc R
C27 C 0.1720(3) 0.6201(8) -0.04402(18) 0.0641(15) Uani 1 1 d .
H27 H 0.1785 0.6805 -0.0665 0.077 Uiso 1 1 calc R
C28 C 0.2270(3) 0.5484(8) -0.01452(15) 0.0566(13) Uani 1 1 d .
H28 H 0.2705 0.5610 -0.0178 0.068 Uiso 1 1 calc R
Cl2 Cl 0.93556(12) 0.2665(4) 0.15054(8) 0.1188(8) Uani 1 1 d .
Cl1 Cl 1.05477(15) 0.1144(4) 0.20874(9) 0.1406(10) Uani 1 1 d .
C29 C 0.9672(5) 0.1015(13) 0.1820(4) 0.134(4) Uani 1 1 d .
H29A H 0.9591 0.0001 0.1650 0.161 Uiso 1 1 calc R
H29B H 0.9421 0.0909 0.2026 0.161 Uiso 1 1 calc R

loop_
_atom_site_aniso_label
_atom_site_aniso_U_11
_atom_site_aniso_U_22
_atom_site_aniso_U_33
_atom_site_aniso_U_23
_atom_site_aniso_U_13
_atom_site_aniso_U_12
Pt1 0.03466(9) 0.04667(11) 0.04057(10) -0.00209(8) 0.00589(6) 0.00089(8)
S1 0.0338(5) 0.0693(8) 0.0488(6) 0.0108(6) 0.0095(5) 0.0017(5)
S2 0.0420(6) 0.0609(8) 0.0514(7) 0.0120(6) 0.0115(5) 0.0043(6)
N1 0.0373(19) 0.045(2) 0.052(2) -0.0022(18) 0.0102(16) -0.0008(17)
N2 0.0386(19) 0.043(2) 0.047(2) -0.0042(17) 0.0071(16) 0.0026(17)
C1 0.036(2) 0.046(3) 0.044(2) -0.002(2) 0.0098(18) -0.0006(19)
C2 0.038(2) 0.047(3) 0.043(2) 0.0023(19) 0.0096(18) -0.0024(19)
C3 0.036(2) 0.042(2) 0.047(2) -0.0079(19) 0.0094(18) -0.0012(18)
C4 0.037(2) 0.043(2) 0.052(3) -0.012(2) 0.0080(19) -0.003(2)
C5 0.036(2) 0.042(2) 0.054(3) -0.005(2) 0.004(2) -0.0017(19)
C6 0.043(2) 0.057(3) 0.050(3) 0.000(2) 0.004(2) 0.001(2)
C7 0.059(3) 0.071(4) 0.053(3) -0.002(3) 0.010(2) 0.000(3)
C8 0.073(4) 0.073(4) 0.051(3) 0.011(3) 0.002(3) -0.002(3)
C9 0.058(3) 0.053(3) 0.068(4) 0.002(3) -0.009(3) 0.008(3)
C10 0.042(3) 0.042(3) 0.064(3) -0.007(2) 0.000(2) 0.002(2)
C11 0.039(3) 0.057(3) 0.083(4) -0.013(3) 0.001(3) 0.011(2)
C12 0.036(2) 0.062(3) 0.076(4) -0.018(3) 0.014(2) 0.001(2)
C13 0.037(2) 0.052(3) 0.062(3) -0.014(2) 0.014(2) -0.002(2)
C14 0.043(3) 0.069(4) 0.075(4) -0.010(3) 0.030(3) -0.005(3)
C15 0.052(3) 0.064(3) 0.065(3) -0.001(3) 0.026(3) -0.007(3)
C16 0.039(2) 0.046(3) 0.052(3) -0.004(2) 0.013(2) -0.003(2)
C17 0.049(3) 0.050(3) 0.047(2) 0.002(2) 0.018(2) -0.005(2)
C18 0.038(2) 0.048(3) 0.043(2) -0.003(2) 0.0083(18) -0.004(2)
C19 0.043(3) 0.056(3) 0.060(3) 0.004(2) 0.015(2) 0.003(2)
C20 0.060(3) 0.062(4) 0.066(3) 0.010(3) 0.021(3) -0.002(3)
C21 0.050(3) 0.087(5) 0.087(4) 0.017(4) 0.027(3) 0.000(3)
C22 0.037(3) 0.095(5) 0.077(4) 0.016(3) 0.011(3) 0.003(3)
C23 0.037(2) 0.054(3) 0.054(3) -0.004(2) 0.007(2) -0.002(2)
C24 0.039(2) 0.051(3) 0.051(3) -0.002(2) 0.0073(19) 0.002(2)
C25 0.041(3) 0.088(5) 0.069(4) 0.013(3) 0.009(2) 0.010(3)
C26 0.052(3) 0.090(5) 0.059(3) 0.014(3) -0.001(3) 0.012(3)
C27 0.061(3) 0.068(4) 0.057(3) 0.014(3) 0.007(3) 0.005(3)
C28 0.050(3) 0.071(4) 0.044(3) 0.006(3) 0.006(2) 0.006(3)
Cl2 0.0956(14) 0.149(2) 0.1140(17) 0.0375(16) 0.0347(13) 0.0101(15)
Cl1 0.1179(19) 0.189(3) 0.1109(18) 0.0258(19) 0.0266(15) 0.0326(19)
C29 0.132(8) 0.116(8) 0.135(9) 0.013(7) 0.009(7) -0.027(6)

loop_
_atom_type_symbol
_atom_type_description
_atom_type_scat_dispersion_real
_atom_type_scat_dispersion_imag
_atom_type_scat_source
C C 0.0033 0.0016 'International Tables Vol C Tables 4.2.6.8 and 6.1.1.4'
H H 0.0000 0.0000 'International Tables Vol C Tables 4.2.6.8 and 6.1.1.4'
N N 0.0061 0.0033 'International Tables Vol C Tables 4.2.6.8 and 6.1.1.4'
Pt Pt -1.7033 8.3905 'International Tables Vol C Tables 4.2.6.8 and 6.1.1.4'
S S 0.1246 0.1234 'International Tables Vol C Tables 4.2.6.8 and 6.1.1.4'
Cl Cl 0.1484 0.1585 'International Tables Vol C Tables 4.2.6.8 and 6.1.1.4'

loop_
_geom_angle_atom_site_label_1
_geom_angle_atom_site_label_2
_geom_angle_atom_site_label_3
_geom_angle
N2 Pt1 N1 79.11(16)
N2 Pt1 S1 174.22(11)
N1 Pt1 S1 95.12(12)
N2 Pt1 S2 96.54(12)
N1 Pt1 S2 175.64(11)
S1 Pt1 S2 89.23(4)
C1 S1 Pt1 105.35(16)
C18 S2 Pt1 105.34(16)
C19 N1 C23 118.6(4)
C19 N1 Pt1 126.4(3)
C23 N1 Pt1 114.9(3)
C28 N2 C24 118.2(4)
C28 N2 Pt1 126.3(3)
C24 N2 Pt1 115.5(3)
C2 C1 C18 119.9(4)
C2 C1 S1 119.5(4)
C18 C1 S1 120.6(3)
C1 C2 C3 122.7(4)
C2 C3 C16 116.4(4)
C2 C3 C4 124.2(4)
C16 C3 C4 119.3(4)
C13 C4 C3 117.8(5)
C13 C4 C5 117.9(4)
C3 C4 C5 124.3(4)
C6 C5 C10 116.2(5)
C6 C5 C4 124.9(4)
C10 C5 C4 118.6(5)
C7 C6 C5 122.5(5)
C6 C7 C8 120.4(6)
C9 C8 C7 118.9(5)
C8 C9 C10 122.9(5)
C9 C10 C11 122.1(5)
C9 C10 C5 118.6(5)
C11 C10 C5 119.2(5)
C12 C11 C10 121.5(5)
C11 C12 C13 120.9(5)
C4 C13 C14 120.3(5)
C4 C13 C12 120.3(5)
C14 C13 C12 119.4(5)
C15 C14 C13 122.0(5)
C14 C15 C16 120.2(5)
C17 C16 C3 119.9(4)
C17 C16 C15 120.6(5)
C3 C16 C15 119.4(4)
C18 C17 C16 122.2(5)
C17 C18 C1 118.5(4)
C17 C18 S2 122.0(4)
C1 C18 S2 119.5(3)
N1 C19 C20 123.2(5)
C21 C20 C19 118.5(6)
C20 C21 C22 118.8(6)
C21 C22 C23 120.9(5)
N1 C23 C22 120.1(5)
N1 C23 C24 115.2(4)
C22 C23 C24 124.8(5)
N2 C24 C25 121.0(5)
N2 C24 C23 115.3(4)
C25 C24 C23 123.7(5)
C26 C25 C24 119.9(5)
C27 C26 C25 118.8(5)
C26 C27 C28 119.1(6)
N2 C28 C27 123.0(5)
Cl2 C29 Cl1 114.7(6)

loop_
_geom_bond_atom_site_label_1
_geom_bond_atom_site_label_2
_geom_bond_distance
Pt1 N2 2.052(4)
Pt1 N1 2.056(4)
Pt1 S1 2.2525(12)
Pt1 S2 2.2642(13)
S1 C1 1.752(5)
S2 C18 1.758(5)
N1 C19 1.335(6)
N1 C23 1.354(6)
N2 C28 1.339(6)
N2 C24 1.340(6)
C1 C2 1.378(6)
C1 C18 1.417(7)
C2 C3 1.415(6)
C3 C16 1.424(7)
C3 C4 1.457(6)
C4 C13 1.400(7)
C4 C5 1.457(7)
C5 C6 1.414(7)
C5 C10 1.437(6)
C6 C7 1.366(7)
C7 C8 1.396(8)
C8 C9 1.349(9)
C9 C10 1.408(8)
C10 C11 1.413(8)
C11 C12 1.339(8)
C12 C13 1.435(7)
C13 C14 1.422(8)
C14 C15 1.343(8)
C15 C16 1.430(7)
C16 C17 1.407(7)
C17 C18 1.370(6)
C19 C20 1.370(7)
C20 C21 1.368(8)
C21 C22 1.369(9)
C22 C23 1.373(7)
C23 C24 1.467(7)
C24 C25 1.391(7)
C25 C26 1.376(8)
C26 C27 1.355(8)
C27 C28 1.376(7)
Cl2 C29 1.682(10)
Cl1 C29 1.745(10)
